data_2102397
loop_
_publ_author_name
'Marsh, Richard E.'

_publ_section_title
;
 Space group <i>Cc</i>: an update
;
_journal_issue 2
_journal_name_full 'Acta Crystallographica Section B'
_journal_page_first 252
_journal_page_last 253
_journal_paper_doi 10.1107/S0108768104003878
_journal_volume 60
_journal_year 2004
_chemical_formula_moiety 'C42 H44 N2 Ir2'
_chemical_formula_sum 'C42 H44 Ir2 N2'
_space_group_crystal_system monoclinic
_space_group_IT_number 15
_space_group_name_Hall '-C 2yc'
_space_group_name_H-M_alt 'C 1 2/c 1'
_audit_creation_method CRYM
_cell_angle_alpha 90
_cell_angle_beta 119.00
_cell_angle_gamma 90
_cell_formula_units_Z 4
_cell_length_a 23.0821
_cell_length_b 9.9109
_cell_length_c 17.6074
_cell_volume 3522.921
_cod_data_source_file bk0142.cif
_cod_data_source_block NUZDAN
_cod_depositor_comments
;
 Updating space group information and adding the symmetry operation list.

 Antanas Vaitkus,
 2018-06-14

 Adding the _cell_formula_units_Z data item.

 Antanas Vaitkus,
 2017-08-05

  Added moiety chemical formula from Marsh (2004) paper.
  The summary chemical formula is calculated from moiety formula using
  AdHocParser
  (svn://www.crystallography.net/cod-tools/trunk/Formulae/AdHocParser.yp,
  revision 1441.)

  Andrius Merkys
  2013-11-11
;
_cod_original_sg_symbol_H-M C2/c
_cod_database_code 2102397

loop_
_space_group_symop_id
_space_group_symop_operation_xyz
1 x,y,z
2 -x,y,-z+1/2
3 -x,-y,-z
4 x,-y,z+1/2
5 x+1/2,y+1/2,z
6 -x+1/2,y+1/2,-z+1/2
7 -x+1/2,-y+1/2,-z
8 x+1/2,-y+1/2,z+1/2

loop_
_atom_site_label
_atom_site_type_symbol
_atom_site_fract_x
_atom_site_fract_y
_atom_site_fract_z
Ir1 Ir 0.06609 0.00207 0.31253
N1 N -0.01660 -0.08435 0.30835
C1 C -0.02715 -0.18235 0.34670
C3 C -0.09645 -0.22930 0.31360
C4 C -0.12200 -0.33185 0.25135
H1 H -0.09275 -0.37195 0.23335
C5 C -0.18760 -0.37645 0.21155
H2 H -0.20330 -0.44715 0.16895
C6 C -0.22750 -0.32305 0.24045
H3 H -0.27250 -0.35365 0.21585
C7 C -0.20405 -0.22090 0.30165
H4 H -0.23330 -0.18080 0.31960
C8 C -0.13965 -0.17365 0.33795
H5 H -0.12390 -0.10290 0.38055
C9 C 0.02475 -0.25140 0.42295
C10 C 0.01230 -0.30875 0.48495
H6 H -0.03150 -0.29895 0.47760
C11 C 0.06100 -0.37410 0.56050
H7 H 0.05070 -0.41060 0.60300
C12 C 0.12285 -0.38890 0.56810
H8 H 0.15635 -0.43520 0.61790
C13 C 0.13720 -0.33605 0.50695
H9 H 0.18100 -0.34585 0.51425
C14 C 0.08905 -0.27145 0.43440
H10 H 0.09930 -0.23495 0.39195
C27 C 0.11300 0.14060 0.26770
H21 H 0.08465 0.11775 0.20875
C28 C 0.16240 0.05000 0.32400
H22 H 0.16520 -0.03800 0.30375
C29 C 0.21070 0.08585 0.41860
H23 H 0.25235 0.04675 0.43410
H24 H 0.21485 0.18125 0.42145
C30 C 0.19085 0.04585 0.48230
H25 H 0.20550 -0.04515 0.49945
H26 H 0.21115 0.10375 0.53215
C31 C 0.11510 0.05045 0.44415
H27 H 0.09445 -0.02795 0.45235
C32 C 0.07455 0.15600 0.40265
H28 H 0.02795 0.15025 0.38240
C33 C 0.10245 0.28510 0.38215
H29 H 0.14680 0.29515 0.42915
H30 H 0.07615 0.36035 0.38155
C34 C 0.10660 0.28380 0.30410
H31 H 0.06755 0.32630 0.26190
H32 H 0.14435 0.33605 0.31380
